data_4326637
loop_
_publ_author_name
'Irene Bassanetti'
'Luciano Marchi\`o'

_publ_contact_author_address
;
Departimento di Chimica GIAF
Universit\`a di Parma
via Usberti 17/a, 43100, Parma, Italy
;
_publ_contact_author_email marchio@unipr.it
_publ_contact_author_fax '0039 0521 905557'
_publ_contact_author_name 'Dr. Luciano Marchi\`o'
_publ_contact_author_phone '0039 0521 905419'
_publ_section_title
;
 Structural Variability in Ag(I) and Cu(I) Coordination Polymers with
 Thioether-Functionalized Bis(pyrazolyl)methane Ligands
;
_journal_name_full 'Inorganic Chemistry'
_journal_page_first 10786
_journal_page_last 10797
_journal_paper_doi 10.1021/ic201338w
_journal_volume 50
_journal_year 2011
_chemical_formula_moiety 'C18 H22 Ag N4 S 1+, P F6 1-'
_chemical_formula_sum 'C18 H22 Ag F6 N4 P S'
_chemical_formula_weight 579.30
_chemical_name_systematic
;
 ?
;
_space_group_IT_number 14
_symmetry_cell_setting monoclinic
_symmetry_space_group_name_Hall '-P 2ybc'
_symmetry_space_group_name_H-M 'P 1 21/c 1'
_atom_sites_solution_hydrogens geom
_atom_sites_solution_primary direct
_atom_sites_solution_secondary difmap
_audit_creation_method SHELXL-97
_cell_angle_alpha 90.00
_cell_angle_beta 100.521(2)
_cell_angle_gamma 90.00
_cell_formula_units_Z 4
_cell_length_a 9.672(1)
_cell_length_b 19.400(2)
_cell_length_c 12.301(1)
_cell_measurement_reflns_used 16170
_cell_measurement_temperature 293(2)
_cell_measurement_theta_max 27.69
_cell_measurement_theta_min 1.98
_cell_volume 2269.3(4)
_computing_cell_refinement Saint
_computing_data_collection Smart
_computing_data_reduction Saint
_computing_structure_refinement 'SHELXL-97 (Sheldrick, 1997)'
_computing_structure_solution Sir2004
_diffrn_ambient_temperature 293(2)
_diffrn_measured_fraction_theta_full 0.996
_diffrn_measured_fraction_theta_max 0.996
_diffrn_measurement_device_type 'Bruker Smart APEXII CCD'
_diffrn_measurement_method 'theta & omega scan'
_diffrn_radiation_monochromator graphite
_diffrn_radiation_source 'fine-focus sealed tube'
_diffrn_radiation_type MoK\a
_diffrn_radiation_wavelength 0.71073
_diffrn_reflns_av_R_equivalents 0.0547
_diffrn_reflns_av_sigmaI/netI 0.0388
_diffrn_reflns_limit_h_max 12
_diffrn_reflns_limit_h_min -12
_diffrn_reflns_limit_k_max 25
_diffrn_reflns_limit_k_min -25
_diffrn_reflns_limit_l_max 15
_diffrn_reflns_limit_l_min -16
_diffrn_reflns_number 30119
_diffrn_reflns_theta_full 27.69
_diffrn_reflns_theta_max 27.69
_diffrn_reflns_theta_min 1.98
_diffrn_standards_decay_% none
_exptl_absorpt_coefficient_mu 1.112
_exptl_absorpt_correction_T_max 1.000
_exptl_absorpt_correction_T_min 0.786
_exptl_absorpt_correction_type multi-scan
_exptl_absorpt_process_details SADABS
_exptl_crystal_colour colorless
_exptl_crystal_density_diffrn 1.696
_exptl_crystal_description prism
_exptl_crystal_F_000 1160
_exptl_crystal_size_max 0.24
_exptl_crystal_size_mid 0.17
_exptl_crystal_size_min 0.09
_refine_diff_density_max 0.347
_refine_diff_density_min -0.308
_refine_diff_density_rms 0.068
_refine_ls_extinction_method none
_refine_ls_goodness_of_fit_ref 1.015
_refine_ls_hydrogen_treatment constr
_refine_ls_matrix_type full
_refine_ls_number_parameters 339
_refine_ls_number_reflns 5297
_refine_ls_number_restraints 42
_refine_ls_restrained_S_all 1.245
_refine_ls_R_factor_all 0.0622
_refine_ls_R_factor_gt 0.0390
_refine_ls_shift/su_max 0.002
_refine_ls_shift/su_mean 0.000
_refine_ls_structure_factor_coef Fsqd
_refine_ls_weighting_details 'calc w=1/[\s^2^(Fo^2^)+(0.0499P)^2^+0.3546P] where P=(Fo^2^+2Fc^2^)/3'
_refine_ls_weighting_scheme calc
_refine_ls_wR_factor_gt 0.0920
_refine_ls_wR_factor_ref 0.1024
_reflns_number_gt 3723
_reflns_number_total 5297
_reflns_threshold_expression >2sigma(I)
_cod_data_source_file ic201338w_si_001_06.cif
_cod_data_source_block ib187ae
_cod_database_code 4326637

loop_
_symmetry_equiv_pos_as_xyz
'x, y, z'
'-x, y+1/2, -z+1/2'
'-x, -y, -z'
'x, -y-1/2, z-1/2'

loop_
_atom_site_label
_atom_site_type_symbol
_atom_site_fract_x
_atom_site_fract_y
_atom_site_fract_z
_atom_site_U_iso_or_equiv
_atom_site_adp_type
_atom_site_occupancy
_atom_site_symmetry_multiplicity
_atom_site_calc_flag
_atom_site_refinement_flags
_atom_site_disorder_assembly
_atom_site_disorder_group
Ag Ag 0.37962(3) 0.194525(16) 0.53563(2) 0.05391(14) Uani 1 1 d . . .
S13 S 0.29970(11) 0.22308(5) 0.15775(8) 0.0495(2) Uani 1 1 d . . .
N11 N 0.5153(3) 0.09102(15) 0.3829(2) 0.0452(7) Uani 1 1 d . . .
N21 N 0.5446(3) 0.12907(16) 0.4776(3) 0.0482(8) Uani 1 1 d . . .
C31 C 0.6036(4) 0.03597(19) 0.3871(4) 0.0513(10) Uani 1 1 d . . .
C13 C 0.4093(4) 0.11401(19) 0.2922(3) 0.0440(8) Uani 1 1 d . . .
H13 H 0.4184 0.0857 0.2279 0.053 Uiso 1 1 calc R . .
N22 N 0.2288(3) 0.13248(15) 0.4052(2) 0.0446(7) Uani 1 1 d . . .
N12 N 0.2684(3) 0.10311(15) 0.3143(2) 0.0434(7) Uani 1 1 d . . .
C22 C 0.0498(5) 0.0738(2) 0.3069(4) 0.0630(11) Uani 1 1 d . . .
H22 H -0.0394 0.0549 0.2853 0.076 Uiso 1 1 calc R . .
C12 C 0.0960(4) 0.1139(2) 0.4008(3) 0.0526(10) Uani 1 1 d . . .
C52 C 0.1704(5) 0.0325(3) 0.1468(4) 0.0784(14) Uani 1 1 d . . .
H52A H 0.0827 0.0103 0.1177 0.118 Uiso 1 1 calc R . .
H52B H 0.2439 -0.0014 0.1598 0.118 Uiso 1 1 calc R . .
H52C H 0.1913 0.0659 0.0946 0.118 Uiso 1 1 calc R . .
C51 C 0.5984(5) -0.0144(2) 0.2946(4) 0.0740(13) Uani 1 1 d . . .
H51A H 0.5039 -0.0310 0.2726 0.111 Uiso 1 1 calc R . .
H51B H 0.6599 -0.0524 0.3188 0.111 Uiso 1 1 calc R . .
H51C H 0.6279 0.0079 0.2330 0.111 Uiso 1 1 calc R . .
C32 C 0.1598(4) 0.0678(2) 0.2536(3) 0.0540(10) Uani 1 1 d . . .
C21 C 0.6898(4) 0.0390(2) 0.4879(4) 0.0605(11) Uani 1 1 d . . .
H21 H 0.7608 0.0080 0.5156 0.073 Uiso 1 1 calc R . .
C23 C 0.4390(4) 0.18878(18) 0.2633(3) 0.0440(8) Uani 1 1 d . . .
H23A H 0.5275 0.1909 0.2370 0.053 Uiso 1 1 calc R . .
H23B H 0.4477 0.2170 0.3293 0.053 Uiso 1 1 calc R . .
C33 C 0.2009(4) 0.2707(2) 0.2411(3) 0.0564(11) Uani 1 1 d . . .
C11 C 0.6518(4) 0.0969(2) 0.5411(3) 0.0540(10) Uani 1 1 d . . .
C42 C 0.0180(5) 0.1374(3) 0.4885(4) 0.0825(16) Uani 1 1 d . . .
H42A H 0.0379 0.1852 0.5045 0.124 Uiso 1 1 calc R . .
H42B H 0.0471 0.1106 0.5543 0.124 Uiso 1 1 calc R . .
H42C H -0.0812 0.1315 0.4630 0.124 Uiso 1 1 calc R . .
C41 C 0.7141(5) 0.1258(3) 0.6513(4) 0.0814(15) Uani 1 1 d . . .
H41A H 0.7337 0.1739 0.6438 0.122 Uiso 1 1 calc R . .
H41B H 0.7998 0.1018 0.6801 0.122 Uiso 1 1 calc R . .
H41C H 0.6490 0.1202 0.7009 0.122 Uiso 1 1 calc R . .
C73 C -0.0108(7) 0.2908(4) 0.3123(6) 0.106(2) Uani 1 1 d . . .
H73 H -0.1033 0.2797 0.3162 0.127 Uiso 1 1 calc R . .
C83 C 0.0637(5) 0.2522(3) 0.2412(4) 0.0804(16) Uani 1 1 d . . .
H83 H 0.0209 0.2163 0.1974 0.097 Uiso 1 1 calc R . .
C43 C 0.2641(6) 0.3250(3) 0.3056(4) 0.0721(13) Uani 1 1 d . . .
H43 H 0.3572 0.3365 0.3046 0.087 Uiso 1 1 calc R . .
C53 C 0.1887(8) 0.3616(3) 0.3708(5) 0.101(2) Uani 1 1 d . . .
H53 H 0.2299 0.3986 0.4127 0.122 Uiso 1 1 calc R . .
C63 C 0.0554(9) 0.3437(5) 0.3737(6) 0.116(3) Uani 1 1 d . . .
H63 H 0.0063 0.3683 0.4193 0.139 Uiso 1 1 calc R . .
P P 0.66938(16) 0.36697(9) 0.53020(13) 0.0875(5) Uani 1 1 d D . .
F1 F 0.6264(18) 0.3895(8) 0.4113(8) 0.142(6) Uani 0.597(17) 1 d PD A 1
F2 F 0.8012(17) 0.3322(14) 0.5093(18) 0.244(11) Uani 0.597(17) 1 d PD A 1
F4 F 0.7187(14) 0.3474(11) 0.6550(9) 0.165(8) Uani 0.597(17) 1 d PD A 1
F3 F 0.5394(15) 0.4020(7) 0.5627(10) 0.152(6) Uani 0.597(17) 1 d PD A 1
F5 F 0.5863(18) 0.3021(5) 0.5205(12) 0.156(6) Uani 0.597(17) 1 d PD A 1
F6 F 0.752(2) 0.4366(8) 0.5552(10) 0.198(9) Uani 0.597(17) 1 d PD A 1
F7 F 0.5144(14) 0.348(2) 0.5285(16) 0.222(17) Uani 0.403(17) 1 d PD A 2
F10 F 0.711(5) 0.2943(10) 0.555(3) 0.33(2) Uani 0.403(17) 1 d PD A 2
F8 F 0.8186(16) 0.3859(16) 0.5267(15) 0.159(10) Uani 0.403(17) 1 d PD A 2
F9 F 0.644(3) 0.346(2) 0.4058(14) 0.237(16) Uani 0.403(17) 1 d PD A 2
F11 F 0.620(4) 0.4374(13) 0.491(3) 0.29(2) Uani 0.403(17) 1 d PD A 2
F12 F 0.684(2) 0.3842(13) 0.6517(13) 0.162(12) Uani 0.403(17) 1 d PD A 2

loop_
_atom_site_aniso_label
_atom_site_aniso_U_11
_atom_site_aniso_U_22
_atom_site_aniso_U_33
_atom_site_aniso_U_23
_atom_site_aniso_U_13
_atom_site_aniso_U_12
Ag 0.0658(2) 0.0571(2) 0.0430(2) -0.01192(13) 0.02091(15) -0.00602(15)
S13 0.0563(6) 0.0542(6) 0.0392(5) 0.0097(4) 0.0121(4) 0.0028(5)
N11 0.0502(18) 0.0462(18) 0.0401(17) 0.0004(14) 0.0104(14) 0.0075(14)
N21 0.0501(18) 0.0556(19) 0.0387(17) -0.0026(14) 0.0075(14) 0.0029(15)
C31 0.052(2) 0.042(2) 0.065(3) 0.0102(19) 0.024(2) 0.0044(17)
C13 0.053(2) 0.044(2) 0.0371(19) -0.0029(16) 0.0142(17) 0.0055(17)
N22 0.0491(18) 0.0484(18) 0.0387(17) -0.0033(14) 0.0145(14) -0.0036(14)
N12 0.0510(18) 0.0441(17) 0.0348(16) -0.0022(13) 0.0068(13) -0.0035(14)
C22 0.052(2) 0.070(3) 0.063(3) -0.005(2) 0.001(2) -0.016(2)
C12 0.046(2) 0.060(2) 0.054(2) 0.001(2) 0.0143(18) -0.0075(19)
C52 0.096(4) 0.079(3) 0.055(3) -0.022(2) 0.002(3) -0.013(3)
C51 0.086(3) 0.048(2) 0.092(4) -0.008(2) 0.027(3) 0.015(2)
C32 0.065(3) 0.048(2) 0.044(2) -0.0008(18) -0.001(2) -0.0080(19)
C21 0.045(2) 0.060(3) 0.075(3) 0.021(2) 0.005(2) 0.0039(19)
C23 0.045(2) 0.048(2) 0.042(2) 0.0069(16) 0.0139(16) 0.0025(16)
C33 0.055(2) 0.066(3) 0.051(2) 0.024(2) 0.019(2) 0.017(2)
C11 0.048(2) 0.066(3) 0.049(2) 0.010(2) 0.0098(19) -0.007(2)
C42 0.059(3) 0.117(5) 0.078(3) -0.015(3) 0.030(3) -0.018(3)
C41 0.068(3) 0.113(4) 0.056(3) 0.005(3) -0.005(2) -0.009(3)
C73 0.066(4) 0.141(6) 0.122(6) 0.075(5) 0.046(4) 0.047(4)
C83 0.054(3) 0.104(4) 0.086(4) 0.044(3) 0.021(3) 0.019(3)
C43 0.084(3) 0.079(3) 0.058(3) 0.006(3) 0.025(3) 0.023(3)
C53 0.128(6) 0.110(5) 0.073(4) 0.004(3) 0.037(4) 0.042(4)
C63 0.117(6) 0.145(7) 0.101(6) 0.039(5) 0.058(5) 0.061(5)
P 0.0850(10) 0.1129(13) 0.0733(10) 0.0150(9) 0.0368(8) -0.0169(9)
F1 0.200(12) 0.176(11) 0.054(5) 0.024(6) 0.035(6) -0.060(10)
F2 0.142(13) 0.36(3) 0.27(2) -0.002(19) 0.136(14) 0.052(15)
F4 0.089(5) 0.294(19) 0.111(9) 0.108(11) 0.012(6) -0.011(10)
F3 0.174(13) 0.167(10) 0.124(8) 0.000(7) 0.053(9) 0.078(9)
F5 0.195(14) 0.096(7) 0.198(12) -0.028(7) 0.094(11) -0.063(8)
F6 0.29(2) 0.177(13) 0.125(9) 0.001(8) 0.029(11) -0.137(14)
F7 0.078(10) 0.47(5) 0.118(16) 0.12(2) 0.010(8) -0.080(19)
F10 0.37(5) 0.118(15) 0.46(6) 0.06(2) 0.03(4) 0.09(3)
F8 0.096(9) 0.27(3) 0.127(11) -0.026(16) 0.066(7) -0.067(15)
F9 0.24(3) 0.40(4) 0.082(12) -0.067(19) 0.058(13) -0.07(3)
F11 0.33(4) 0.23(3) 0.36(5) 0.18(3) 0.18(4) 0.15(3)
F12 0.17(2) 0.21(2) 0.127(16) -0.102(16) 0.085(16) -0.086(16)

loop_
_atom_type_symbol
_atom_type_description
_atom_type_scat_dispersion_real
_atom_type_scat_dispersion_imag
_atom_type_scat_source
C C 0.0033 0.0016 'International Tables Vol C Tables 4.2.6.8 and 6.1.1.4'
H H 0.0000 0.0000 'International Tables Vol C Tables 4.2.6.8 and 6.1.1.4'
N N 0.0061 0.0033 'International Tables Vol C Tables 4.2.6.8 and 6.1.1.4'
F F 0.0171 0.0103 'International Tables Vol C Tables 4.2.6.8 and 6.1.1.4'
P P 0.1023 0.0942 'International Tables Vol C Tables 4.2.6.8 and 6.1.1.4'
S S 0.1246 0.1234 'International Tables Vol C Tables 4.2.6.8 and 6.1.1.4'
Ag Ag -0.8971 1.1015 'International Tables Vol C Tables 4.2.6.8 and 6.1.1.4'

loop_
_geom_angle_atom_site_label_1
_geom_angle_atom_site_label_2
_geom_angle_atom_site_label_3
_geom_angle
_geom_angle_site_symmetry_3
N21 Ag N22 83.10(11) .
N21 Ag S13 153.50(8) 4_566
N22 Ag S13 123.07(8) 4_566
C33 S13 C23 100.61(18) .
C33 S13 Ag 106.33(14) 4_565
C23 S13 Ag 114.01(12) 4_565
C31 N11 N21 111.1(3) .
C31 N11 C13 128.7(3) .
N21 N11 C13 120.1(3) .
C11 N21 N11 105.4(3) .
C11 N21 Ag 126.7(3) .
N11 N21 Ag 121.8(2) .
N11 C31 C21 106.0(4) .
N11 C31 C51 123.3(4) .
C21 C31 C51 130.6(4) .
N11 C13 N12 111.7(3) .
N11 C13 C23 109.6(3) .
N12 C13 C23 113.7(3) .
N11 C13 H13 107.2 .
N12 C13 H13 107.2 .
C23 C13 H13 107.2 .
C12 N22 N12 105.4(3) .
C12 N22 Ag 131.1(3) .
N12 N22 Ag 123.4(2) .
C32 N12 N22 110.8(3) .
C32 N12 C13 128.9(3) .
N22 N12 C13 120.2(3) .
C32 C22 C12 106.7(4) .
C32 C22 H22 126.6 .
C12 C22 H22 126.6 .
N22 C12 C22 110.3(3) .
N22 C12 C42 120.0(4) .
C22 C12 C42 129.7(4) .
C32 C52 H52A 109.5 .
C32 C52 H52B 109.5 .
H52A C52 H52B 109.5 .
C32 C52 H52C 109.5 .
H52A C52 H52C 109.5 .
H52B C52 H52C 109.5 .
C31 C51 H51A 109.5 .
C31 C51 H51B 109.5 .
H51A C51 H51B 109.5 .
C31 C51 H51C 109.5 .
H51A C51 H51C 109.5 .
H51B C51 H51C 109.5 .
C22 C32 N12 106.7(4) .
C22 C32 C52 130.5(4) .
N12 C32 C52 122.8(4) .
C31 C21 C11 107.1(4) .
C31 C21 H21 126.4 .
C11 C21 H21 126.4 .
C13 C23 S13 111.5(3) .
C13 C23 H23A 109.3 .
S13 C23 H23A 109.3 .
C13 C23 H23B 109.3 .
S13 C23 H23B 109.3 .
H23A C23 H23B 108.0 .
C83 C33 C43 121.4(5) .
C83 C33 S13 119.0(4) .
C43 C33 S13 119.6(3) .
N21 C11 C21 110.4(4) .
N21 C11 C41 120.0(4) .
C21 C11 C41 129.6(4) .
C12 C42 H42A 109.5 .
C12 C42 H42B 109.5 .
H42A C42 H42B 109.5 .
C12 C42 H42C 109.5 .
H42A C42 H42C 109.5 .
H42B C42 H42C 109.5 .
C11 C41 H41A 109.5 .
C11 C41 H41B 109.5 .
H41A C41 H41B 109.5 .
C11 C41 H41C 109.5 .
H41A C41 H41C 109.5 .
H41B C41 H41C 109.5 .
C63 C73 C83 119.5(6) .
C63 C73 H73 120.3 .
C83 C73 H73 120.3 .
C33 C83 C73 117.1(6) .
C33 C83 H83 121.5 .
C73 C83 H83 121.5 .
C53 C43 C33 119.9(6) .
C53 C43 H43 120.0 .
C33 C43 H43 120.0 .
C63 C53 C43 119.7(7) .
C63 C53 H53 120.2 .
C43 C53 H53 120.2 .
C53 C63 C73 122.5(7) .
C53 C63 H63 118.8 .
C73 C63 H63 118.8 .
F10 P F5 48.2(13) .
F10 P F11 173.1(19) .
F5 P F11 127.5(15) .
F10 P F8 90.8(15) .
F5 P F8 135.7(11) .
F11 P F8 91.3(12) .
F10 P F2 53.5(14) .
F5 P F2 94.0(10) .
F11 P F2 125.9(12) .
F8 P F2 41.8(9) .
F10 P F1 119.6(15) .
F5 P F1 96.8(8) .
F11 P F1 53.9(14) .
F8 P F1 89.9(10) .
F2 P F1 93.2(10) .
F10 P F12 91.7(14) .
F5 P F12 102.6(10) .
F11 P F12 94.7(15) .
F8 P F12 93.2(10) .
F2 P F12 109.7(12) .
F1 P F12 148.5(11) .
F10 P F7 89.8(14) .
F5 P F7 44.1(12) .
F11 P F7 87.9(14) .
F8 P F7 177.6(9) .
F2 P F7 137.7(15) .
F1 P F7 87.8(8) .
F12 P F7 89.1(11) .
F10 P F3 124.5(16) .
F5 P F3 86.5(6) .
F11 P F3 56.8(10) .
F8 P F3 137.2(11) .
F2 P F3 174.9(9) .
F1 P F3 91.7(8) .
F12 P F3 65.3(10) .
F7 P F3 43.6(13) .
F10 P F9 86.7(17) .
F5 P F9 73.3(14) .
F11 P F9 86.7(13) .
F8 P F9 90.9(12) .
F2 P F9 72.6(15) .
F1 P F9 32.9(14) .
F12 P F9 175.6(13) .
F7 P F9 86.8(13) .
F3 P F9 112.3(14) .
F10 P F4 62.8(14) .
F5 P F4 86.4(8) .
F11 P F4 123.8(16) .
F8 P F4 88.0(9) .
F2 P F4 86.8(9) .
F1 P F4 176.8(8) .
F12 P F4 29.4(9) .
F7 P F4 94.3(7) .
F3 P F4 88.3(7) .
F9 P F4 149.5(15) .
F10 P F6 132.0(15) .
F5 P F6 172.7(7) .
F11 P F6 53.1(13) .
F8 P F6 48.5(8) .
F2 P F6 90.3(9) .
F1 P F6 88.9(6) .
F12 P F6 70.3(9) .
F7 P F6 132.0(15) .
F3 P F6 88.7(9) .
F9 P F6 113.8(13) .
F4 P F6 87.9(8) .

loop_
_geom_bond_atom_site_label_1
_geom_bond_atom_site_label_2
_geom_bond_distance
_geom_bond_site_symmetry_2
Ag N21 2.255(3) .
Ag N22 2.301(3) .
Ag S13 2.4152(10) 4_566
S13 C33 1.782(4) .
S13 C23 1.817(4) .
S13 Ag 2.4152(10) 4_565
N11 C31 1.362(5) .
N11 N21 1.365(4) .
N11 C13 1.441(4) .
N21 C11 1.333(5) .
C31 C21 1.363(6) .
C31 C51 1.494(6) .
C13 N12 1.454(4) .
C13 C23 1.533(5) .
C13 H13 0.9800 .
N22 C12 1.326(5) .
N22 N12 1.370(4) .
N12 C32 1.358(5) .
C22 C32 1.353(6) .
C22 C12 1.397(6) .
C22 H22 0.9300 .
C12 C42 1.496(6) .
C52 C32 1.501(6) .
C52 H52A 0.9600 .
C52 H52B 0.9600 .
C52 H52C 0.9600 .
C51 H51A 0.9600 .
C51 H51B 0.9600 .
C51 H51C 0.9600 .
C21 C11 1.383(6) .
C21 H21 0.9300 .
C23 H23A 0.9700 .
C23 H23B 0.9700 .
C33 C83 1.375(6) .
C33 C43 1.391(7) .
C11 C41 1.488(6) .
C42 H42A 0.9600 .
C42 H42B 0.9600 .
C42 H42C 0.9600 .
C41 H41A 0.9600 .
C41 H41B 0.9600 .
C41 H41C 0.9600 .
C73 C63 1.362(10) .
C73 C83 1.440(9) .
C73 H73 0.9300 .
C83 H83 0.9300 .
C43 C53 1.377(7) .
C43 H43 0.9300 .
C53 C63 1.342(9) .
C53 H53 0.9300 .
C63 H63 0.9300 .
P F10 1.483(14) .
P F5 1.487(8) .
P F11 1.497(13) .
P F8 1.498(12) .
P F2 1.506(12) .
P F1 1.510(9) .
P F12 1.513(12) .
P F7 1.542(11) .
P F3 1.544(9) .
P F9 1.560(15) .
P F4 1.569(9) .
P F6 1.569(9) .
